data_7227082
loop_
_publ_author_name
'D'Vries, Richard Fernando'
'G\'omez, Germ\'an'
'Lionello, Diego E.'
'Fuertes, Cecilia'
'Soler-Illia, Galo'
'Ellena, Javier A.'

_publ_section_title
;
 Luminescence, Chemical Sensing and Mechanical Properties of Crystalline
 Materials Based on Lanthanide-Sulfonate Coordination Polymers
;
_journal_name_full 'RSC Adv.'
_journal_paper_doi 10.1039/C6RA23516F
_journal_year 2016
_chemical_formula_moiety 'C44 H28 Dy2 N4 O15 S4, O0.9, 2(H2 O)'
_chemical_formula_sum 'C44 H32 Dy2 N4 O17.9 S4'
_chemical_formula_weight 1356.45
_space_group_crystal_system monoclinic
_space_group_IT_number 14
_space_group_name_Hall '-P 2yn'
_space_group_name_H-M_alt 'P 1 21/n 1'
_symmetry_space_group_name_Hall '-P 2yn'
_symmetry_space_group_name_H-M 'P 1 21/n 1'
_atom_sites_solution_hydrogens mixed
_audit_creation_date 2016-02-16
_audit_creation_method
;
Olex2 1.2
(compiled 2015.09.30 svn.r3233 for OlexSys, GUI svn.r5103)
;
_audit_update_record
;
2016-05-03 deposited with the CCDC.
2016-11-10 downloaded from the CCDC.
;
_cell_angle_alpha 90
_cell_angle_beta 99.0710(10)
_cell_angle_gamma 90
_cell_formula_units_Z 4
_cell_length_a 14.2586(6)
_cell_length_b 17.0438(7)
_cell_length_c 18.9287(7)
_cell_measurement_reflns_used 9969
_cell_measurement_temperature 296(2)
_cell_measurement_theta_max 25.65
_cell_measurement_theta_min 2.39
_cell_volume 4542.5(3)
_computing_cell_refinement 'SAINT v8.34A (Bruker, 2013)'
_computing_data_collection 'Bruker APEX2'
_computing_data_reduction 'SAINT v8.34A (Bruker, 2013)'
_computing_molecular_graphics 'Olex2 (Dolomanov et al., 2009)'
_computing_publication_material 'Olex2 (Dolomanov et al., 2009)'
_computing_structure_refinement 'ShelXL (Sheldrick, 2015)'
_computing_structure_solution 'ShelXS (Sheldrick, 20015)'
_diffrn_ambient_temperature 296.15
_diffrn_detector 'Bruker APEX2 area detector'
_diffrn_detector_type 'CCD area detector'
_diffrn_measured_fraction_theta_full 1.000
_diffrn_measured_fraction_theta_max 0.998
_diffrn_measurement_device 'three-circle diffractometer'
_diffrn_measurement_device_type 'Bruker APEX-II CCD'
_diffrn_measurement_method '\f and \w scans'
_diffrn_radiation_monochromator 'mirror optics'
_diffrn_radiation_probe x-ray
_diffrn_radiation_type MoK\a
_diffrn_radiation_wavelength 0.71073
_diffrn_reflns_av_R_equivalents 0.0895
_diffrn_reflns_av_unetI/netI 0.0540
_diffrn_reflns_Laue_measured_fraction_full 1.000
_diffrn_reflns_Laue_measured_fraction_max 0.998
_diffrn_reflns_limit_h_max 17
_diffrn_reflns_limit_h_min -17
_diffrn_reflns_limit_k_max 21
_diffrn_reflns_limit_k_min -21
_diffrn_reflns_limit_l_max 23
_diffrn_reflns_limit_l_min -23
_diffrn_reflns_number 89917
_diffrn_reflns_point_group_measured_fraction_full 1.000
_diffrn_reflns_point_group_measured_fraction_max 0.998
_diffrn_reflns_theta_full 25.242
_diffrn_reflns_theta_max 26.383
_diffrn_reflns_theta_min 1.617
_diffrn_source_type 'Incoatec I\ms'
_diffrn_standards_number 0
_exptl_absorpt_coefficient_mu 3.532
_exptl_absorpt_correction_T_max 0.7454
_exptl_absorpt_correction_T_min 0.6899
_exptl_absorpt_correction_type multi-scan
_exptl_absorpt_process_details
;
SADABS-2014/5 (Bruker,2014/5) was used for absorption correction.
wR2(int) was 0.0850 before and 0.0698 after correction.
The Ratio of minimum to maximum transmission is 0.9255.
The \l/2 correction factor is 0.00150.
;
_exptl_crystal_colour 'clear yellow'
_exptl_crystal_colour_lustre clear
_exptl_crystal_colour_primary yellow
_exptl_crystal_density_diffrn 1.983
_exptl_crystal_description needle
_exptl_crystal_F_000 2653
_exptl_crystal_preparation Luminescent
_exptl_crystal_recrystallization_method Hydrothermal
_exptl_crystal_size_max 0.233
_exptl_crystal_size_mid 0.036
_exptl_crystal_size_min 0.026
_refine_diff_density_max 1.793
_refine_diff_density_min -0.885
_refine_diff_density_rms 0.153
_refine_ls_extinction_method none
_refine_ls_goodness_of_fit_ref 1.034
_refine_ls_hydrogen_treatment mixed
_refine_ls_matrix_type full
_refine_ls_number_parameters 655
_refine_ls_number_reflns 9287
_refine_ls_number_restraints 0
_refine_ls_restrained_S_all 1.034
_refine_ls_R_factor_all 0.0627
_refine_ls_R_factor_gt 0.0361
_refine_ls_shift/su_max 0.003
_refine_ls_shift/su_mean 0.000
_refine_ls_structure_factor_coef Fsqd
_refine_ls_weighting_details 'w=1/[\s^2^(Fo^2^)+(0.0345P)^2^+8.6578P] where P=(Fo^2^+2Fc^2^)/3'
_refine_ls_weighting_scheme calc
_refine_ls_wR_factor_gt 0.0751
_refine_ls_wR_factor_ref 0.0870
_reflns_Friedel_coverage 0.000
_reflns_number_gt 6786
_reflns_number_total 9287
_reflns_threshold_expression 'I > 2\s(I)'
_cod_data_source_file c6ra23516f2.cif
_cod_data_source_block Phase3-Dy
_cod_original_formula_sum 'C44 H32 Dy2 N4 O17.90 S4'
_cod_database_code 7227082
_shelx_space_group_comment
;
The symmetry employed for this shelxl refinement is uniquely defined
by the following loop, which should always be used as a source of
symmetry information in preference to the above space-group names.
They are only intended as comments.
;
_shelx_estimated_absorpt_t_max 0.914
_shelx_estimated_absorpt_t_min 0.493
_olex2_refinement_description
;
1. Fixed Uiso
 At 1.2 times of:
  All C(H) groups
 At 1.5 times of:
  All O(H,H) groups
2. Others
 Fixed Sof: O16(0.76012) O0AA(0.14476)
3.a Free rotating group:
 O16(O17,H17A,H17B)
3.b Rotating group:
 O15(H15A,H15B)
3.c Aromatic/amide H refined with riding coordinates:
 C2(H2), C4(H4), C6(H6), C7(H7), C9(H9), C12(H12), C14(H14), C15(H15),
 C17(H17), C19(H19), C21(H21), C22(H22), C23(H23), C25(H25), C26(H26), C28(H28),
  C29(H29), C30(H30), C33(H33), C34(H34), C35(H35), C37(H37), C38(H38),
 C40(H40), C41(H41), C42(H42)
;
_shelx_shelxl_version_number 2014/7
_olex2_submission_special_instructions 'No special instructions were received'

loop_
_space_group_symop_operation_xyz
'x, y, z'
'-x+1/2, y+1/2, -z+1/2'
'-x, -y, -z'
'x-1/2, -y-1/2, z-1/2'

loop_
_atom_site_label
_atom_site_type_symbol
_atom_site_fract_x
_atom_site_fract_y
_atom_site_fract_z
_atom_site_U_iso_or_equiv
_atom_site_adp_type
_atom_site_occupancy
_atom_site_site_symmetry_order
_atom_site_calc_flag
_atom_site_refinement_flags_posn
_atom_site_refinement_flags_occupancy
C1 C -0.2378(4) 0.2605(3) 0.2539(3) 0.0189(12) Uani 1 1 d . .
C2 C -0.2087(4) 0.2677(3) 0.3252(3) 0.0203(12) Uani 1 1 d . .
H2 H -0.1927 0.3168 0.3450 0.024 Uiso 1 1 calc R .
C3 C -0.2028(4) 0.2014(3) 0.3692(2) 0.0182(11) Uani 1 1 d . .
C4 C -0.6755(4) 0.2928(3) -0.0548(3) 0.0239(13) Uani 1 1 d . .
H4 H -0.6652 0.2440 -0.0331 0.029 Uiso 1 1 calc R .
C5 C -0.6651(4) 0.3592(3) -0.0149(3) 0.0244(13) Uani 1 1 d . .
C6 C -0.6787(4) 0.4343(4) -0.0462(3) 0.0327(15) Uani 1 1 d . .
H6 H -0.6686 0.4790 -0.0179 0.039 Uiso 1 1 calc R .
C7 C -0.2070(4) 0.0593(3) 0.3817(3) 0.0309(15) Uani 1 1 d . .
H7 H -0.2174 0.0097 0.3614 0.037 Uiso 1 1 calc R .
C8 C -0.2208(4) 0.1260(3) 0.3374(3) 0.0217(12) Uani 1 1 d . .
C9 C -0.2551(4) 0.1201(3) 0.2628(3) 0.0235(13) Uani 1 1 d . .
H9 H -0.2690 0.0712 0.2420 0.028 Uiso 1 1 calc R .
C10 C -0.2676(4) 0.1868(3) 0.2219(2) 0.0194(12) Uani 1 1 d . .
C11 C -0.4102(4) 0.2853(3) -0.0388(2) 0.0189(12) Uani 1 1 d . .
C12 C -0.4122(4) 0.3537(3) -0.0766(3) 0.0236(13) Uani 1 1 d . .
H12 H -0.3956 0.4005 -0.0525 0.028 Uiso 1 1 calc R .
C13 C -0.4394(4) 0.3543(3) -0.1522(3) 0.0223(12) Uani 1 1 d . .
C14 C 0.0690(4) 0.0778(4) 0.3068(3) 0.0327(15) Uani 1 1 d . .
H14 H 0.0846 0.0302 0.3297 0.039 Uiso 1 1 calc R .
C15 C 0.0546(4) 0.0812(3) 0.2340(3) 0.0292(14) Uani 1 1 d . .
H15 H 0.0626 0.0362 0.2077 0.035 Uiso 1 1 calc R .
C16 C 0.0281(4) 0.1512(3) 0.1984(3) 0.0242(13) Uani 1 1 d . .
C17 C 0.0126(4) 0.2176(3) 0.2363(3) 0.0255(13) Uani 1 1 d . .
H17 H -0.0099 0.2632 0.2123 0.031 Uiso 1 1 calc R .
C18 C -0.4688(4) 0.2838(3) -0.1876(3) 0.0225(12) Uani 1 1 d . .
C19 C -0.4778(4) 0.2152(3) -0.1468(3) 0.0222(12) Uani 1 1 d . .
H19 H -0.5023 0.1694 -0.1693 0.027 Uiso 1 1 calc R .
C20 C -0.4504(4) 0.2167(3) -0.0744(3) 0.0188(12) Uani 1 1 d . .
C21 C -0.4669(5) 0.3690(4) 0.2735(3) 0.0394(16) Uani 1 1 d . .
H21 H -0.4695 0.4091 0.2399 0.047 Uiso 1 1 calc R .
C22 C -0.4570(5) 0.3892(4) 0.3461(3) 0.050(2) Uani 1 1 d . .
H22 H -0.4559 0.4415 0.3602 0.060 Uiso 1 1 calc R .
C23 C -0.4492(5) 0.3305(5) 0.3955(3) 0.052(2) Uani 1 1 d . .
H23 H -0.4397 0.3428 0.4440 0.063 Uiso 1 1 calc R .
C24 C -0.4552(5) 0.2523(4) 0.3742(3) 0.0363(16) Uani 1 1 d . .
C25 C -0.4464(5) 0.1878(5) 0.4229(3) 0.0449(19) Uani 1 1 d . .
H25 H -0.4351 0.1975 0.4719 0.054 Uiso 1 1 calc R .
C26 C -0.4543(5) 0.1132(5) 0.3994(3) 0.0452(19) Uani 1 1 d . .
H26 H -0.4484 0.0723 0.4324 0.054 Uiso 1 1 calc R .
C27 C -0.4717(4) 0.0956(4) 0.3246(3) 0.0333(15) Uani 1 1 d . .
C28 C -0.4857(5) 0.0193(4) 0.2973(4) 0.0450(18) Uani 1 1 d . .
H28 H -0.4833 -0.0233 0.3282 0.054 Uiso 1 1 calc R .
C29 C -0.5029(5) 0.0080(4) 0.2250(4) 0.0477(19) Uani 1 1 d . .
H29 H -0.5127 -0.0423 0.2062 0.057 Uiso 1 1 calc R .
C30 C -0.5056(5) 0.0726(3) 0.1797(3) 0.0330(15) Uani 1 1 d . .
H30 H -0.5177 0.0638 0.1307 0.040 Uiso 1 1 calc R .
C31 C -0.4765(4) 0.1578(3) 0.2746(3) 0.0257(13) Uani 1 1 d . .
C32 C -0.4675(4) 0.2372(3) 0.2992(3) 0.0252(13) Uani 1 1 d . .
C33 C -0.1747(4) 0.3855(4) -0.0065(3) 0.0339(15) Uani 1 1 d . .
H33 H -0.1654 0.3970 0.0421 0.041 Uiso 1 1 calc R .
C34 C -0.1731(5) 0.4477(4) -0.0550(3) 0.0404(16) Uani 1 1 d . .
H34 H -0.1635 0.4990 -0.0386 0.048 Uiso 1 1 calc R .
C35 C -0.1858(4) 0.4319(4) -0.1265(3) 0.0383(16) Uani 1 1 d . .
H35 H -0.1860 0.4725 -0.1594 0.046 Uiso 1 1 calc R .
C36 C -0.1985(4) 0.3544(4) -0.1501(3) 0.0285(14) Uani 1 1 d . .
C37 C -0.2104(4) 0.3327(4) -0.2248(3) 0.0399(17) Uani 1 1 d . .
H37 H -0.2109 0.3716 -0.2593 0.048 Uiso 1 1 calc R .
C38 C -0.2209(5) 0.2583(4) -0.2450(3) 0.0433(18) Uani 1 1 d . .
H38 H -0.2283 0.2461 -0.2934 0.052 Uiso 1 1 calc R .
C39 C -0.2209(4) 0.1962(4) -0.1937(3) 0.0347(15) Uani 1 1 d . .
C40 C -0.2304(5) 0.1167(4) -0.2121(3) 0.050(2) Uani 1 1 d . .
H40 H -0.2367 0.1019 -0.2599 0.060 Uiso 1 1 calc R .
C41 C -0.2304(5) 0.0611(4) -0.1611(3) 0.050(2) Uani 1 1 d . .
H41 H -0.2359 0.0083 -0.1733 0.061 Uiso 1 1 calc R .
C42 C -0.2221(5) 0.0847(4) -0.0896(3) 0.0379(16) Uani 1 1 d . .
H42 H -0.2234 0.0464 -0.0548 0.046 Uiso 1 1 calc R .
C43 C -0.2101(4) 0.2154(4) -0.1201(3) 0.0288(14) Uani 1 1 d . .
C44 C -0.1980(4) 0.2955(4) -0.0985(3) 0.0276(13) Uani 1 1 d . .
O1 O -0.1871(3) 0.3098(2) 0.13734(18) 0.0268(9) Uani 1 1 d . .
O2 O -0.1903(3) 0.4050(2) 0.23206(19) 0.0308(10) Uani 1 1 d . .
O3 O -0.3376(3) 0.3551(2) 0.16569(17) 0.0241(9) Uani 1 1 d . .
O4 O -0.5295(3) 0.3813(2) 0.09324(19) 0.0314(10) Uani 1 1 d . .
O5 O -0.6270(3) 0.2702(2) 0.09862(18) 0.0261(9) Uani 1 1 d . .
O6 O -0.6931(3) 0.4008(3) 0.11189(19) 0.0419(12) Uani 1 1 d . .
O7 O -0.3112(3) 0.1865(2) 0.15204(17) 0.0201(8) Uani 1 1 d . .
O8 O -0.3594(3) 0.1148(2) 0.01061(19) 0.0266(9) Uani 1 1 d . .
O9 O -0.5062(3) 0.0728(2) -0.06279(18) 0.0275(9) Uani 1 1 d . .
O10 O -0.5094(3) 0.1619(2) 0.03706(17) 0.0245(9) Uani 1 1 d . .
O11 O 0.1040(3) 0.1947(3) 0.0892(2) 0.0419(11) Uani 1 1 d . .
O12 O -0.0647(3) 0.2047(2) 0.07944(19) 0.0293(9) Uani 1 1 d . .
O13 O 0.0081(3) 0.0761(2) 0.0786(2) 0.0389(11) Uani 1 1 d . .
O14 O -0.3710(3) 0.2793(2) 0.03079(17) 0.0223(9) Uani 1 1 d . .
O15 O -0.1842(3) 0.0732(2) 0.0841(2) 0.0384(11) Uani 1 1 d . .
H15A H -0.2326 0.0470 0.0911 0.058 Uiso 1 1 d GR .
H15B H -0.1432 0.0729 0.1220 0.058 Uiso 1 1 d GR .
O16 O 0.0972(6) 0.3688(4) 0.1097(5) 0.091(3) Uiso 0.7601 1 d . P
O17 O 0.7130(4) 0.9428(3) 0.0649(3) 0.0719(17) Uani 1 1 d G .
H17A H 0.7045 0.9291 0.0212 0.108 Uiso 1 1 d G .
H17B H 0.6632 0.9651 0.0744 0.108 Uiso 1 1 d G .
O18 O 0.2737(4) 0.1155(4) 0.0729(4) 0.079(2) Uani 1 1 d . .
H18A H 0.217(7) 0.123(6) 0.073(6) 0.118 Uiso 1 1 d R .
H18B H 0.313(8) 0.147(6) 0.078(6) 0.118 Uiso 1 1 d R .
S1 S -0.23746(10) 0.33980(8) 0.19449(7) 0.0225(3) Uani 1 1 d . .
S2 S -0.62930(11) 0.35405(9) 0.07872(7) 0.0265(3) Uani 1 1 d . .
S3 S -0.45713(10) 0.13366(8) -0.01998(6) 0.0208(3) Uani 1 1 d . .
S4 S 0.01948(11) 0.15629(9) 0.10468(7) 0.0273(3) Uani 1 1 d . .
Dy1 Dy -0.22966(2) 0.20338(2) 0.05631(2) 0.02083(8) Uani 1 1 d . .
Dy2 Dy -0.45279(2) 0.25770(2) 0.12531(2) 0.02028(8) Uani 1 1 d . .
N1 N -0.4728(3) 0.2956(3) 0.2506(2) 0.0257(11) Uani 1 1 d . .
N2 N -0.4920(3) 0.1456(3) 0.2023(2) 0.0252(11) Uani 1 1 d . .
N3 N -0.1886(3) 0.3111(3) -0.0263(2) 0.0245(11) Uani 1 1 d . .
N4 N -0.2124(3) 0.1598(3) -0.0689(2) 0.0297(12) Uani 1 1 d . .
O0AA O 0.045(3) 0.3760(18) 0.0982(17) 0.041(8) Uiso 0.1448 1 d . P

loop_
_atom_site_aniso_label
_atom_site_aniso_U_11
_atom_site_aniso_U_22
_atom_site_aniso_U_33
_atom_site_aniso_U_23
_atom_site_aniso_U_13
_atom_site_aniso_U_12
C1 0.023(3) 0.020(3) 0.012(2) 0.001(2) -0.002(2) 0.001(2)
C2 0.028(3) 0.016(3) 0.015(3) -0.004(2) -0.002(2) -0.005(2)
C3 0.019(3) 0.023(3) 0.012(2) 0.004(2) 0.001(2) 0.000(2)
C4 0.030(3) 0.024(3) 0.015(3) 0.003(2) -0.003(2) 0.002(3)
C5 0.024(3) 0.036(4) 0.010(2) -0.007(2) -0.006(2) 0.005(3)
C6 0.048(4) 0.028(3) 0.018(3) -0.002(3) -0.007(3) 0.004(3)
C7 0.047(4) 0.023(3) 0.020(3) 0.000(2) -0.006(3) -0.001(3)
C8 0.025(3) 0.027(3) 0.012(2) 0.003(2) 0.000(2) -0.003(2)
C9 0.032(3) 0.017(3) 0.019(3) -0.003(2) -0.002(2) 0.000(2)
C10 0.019(3) 0.028(3) 0.011(2) 0.000(2) 0.000(2) 0.003(2)
C11 0.019(3) 0.026(3) 0.010(2) 0.001(2) 0.000(2) 0.001(2)
C12 0.029(3) 0.024(3) 0.017(3) -0.002(2) 0.001(2) -0.002(3)
C13 0.022(3) 0.028(3) 0.016(3) 0.000(2) -0.001(2) 0.002(2)
C14 0.043(4) 0.029(3) 0.024(3) 0.002(3) -0.002(3) 0.001(3)
C15 0.041(4) 0.024(3) 0.019(3) -0.005(2) -0.006(3) 0.004(3)
C16 0.023(3) 0.033(3) 0.015(3) -0.003(2) 0.000(2) 0.002(3)
C17 0.024(3) 0.032(3) 0.019(3) 0.002(2) 0.000(2) 0.006(3)
C18 0.022(3) 0.029(3) 0.016(3) 0.001(2) -0.001(2) 0.000(2)
C19 0.026(3) 0.024(3) 0.016(3) -0.002(2) 0.002(2) -0.005(2)
C20 0.024(3) 0.021(3) 0.011(2) -0.003(2) 0.001(2) -0.005(2)
C21 0.052(4) 0.039(4) 0.026(3) -0.010(3) 0.004(3) 0.003(3)
C22 0.066(5) 0.048(5) 0.031(4) -0.019(3) -0.004(3) -0.001(4)
C23 0.061(5) 0.072(6) 0.020(3) -0.014(4) -0.005(3) -0.002(4)
C24 0.035(4) 0.052(4) 0.020(3) -0.007(3) 0.001(3) -0.001(3)
C25 0.044(4) 0.075(6) 0.015(3) 0.008(3) 0.001(3) -0.003(4)
C26 0.040(4) 0.068(5) 0.027(3) 0.025(4) 0.004(3) 0.008(4)
C27 0.030(4) 0.039(4) 0.035(3) 0.016(3) 0.015(3) 0.008(3)
C28 0.054(5) 0.044(4) 0.041(4) 0.024(3) 0.019(3) 0.010(4)
C29 0.067(5) 0.027(4) 0.054(5) 0.002(3) 0.023(4) 0.002(3)
C30 0.048(4) 0.026(3) 0.028(3) 0.000(3) 0.015(3) 0.003(3)
C31 0.026(3) 0.036(4) 0.016(3) 0.002(2) 0.005(2) 0.001(3)
C32 0.022(3) 0.038(4) 0.015(3) -0.001(3) 0.000(2) 0.001(3)
C33 0.036(4) 0.038(4) 0.030(3) 0.005(3) 0.012(3) -0.001(3)
C34 0.053(5) 0.026(4) 0.044(4) 0.003(3) 0.015(3) -0.004(3)
C35 0.038(4) 0.044(4) 0.036(4) 0.018(3) 0.015(3) 0.006(3)
C36 0.022(3) 0.042(4) 0.022(3) 0.009(3) 0.005(2) 0.001(3)
C37 0.035(4) 0.064(5) 0.021(3) 0.025(3) 0.004(3) 0.003(4)
C38 0.046(4) 0.064(5) 0.021(3) 0.006(3) 0.009(3) -0.003(4)
C39 0.035(4) 0.050(4) 0.020(3) -0.003(3) 0.006(3) -0.004(3)
C40 0.068(5) 0.060(5) 0.027(3) -0.015(3) 0.020(3) -0.009(4)
C41 0.070(5) 0.047(5) 0.038(4) -0.019(3) 0.019(4) -0.012(4)
C42 0.053(4) 0.029(4) 0.033(3) -0.002(3) 0.012(3) -0.004(3)
C43 0.026(3) 0.037(4) 0.024(3) 0.005(3) 0.007(3) 0.003(3)
C44 0.024(3) 0.038(4) 0.022(3) 0.003(3) 0.006(2) 0.003(3)
O1 0.033(2) 0.030(2) 0.0179(18) 0.0002(17) 0.0056(17) -0.0050(18)
O2 0.040(3) 0.028(2) 0.023(2) -0.0048(17) 0.0001(18) -0.0106(19)
O3 0.029(2) 0.025(2) 0.0166(18) 0.0018(16) -0.0028(16) 0.0036(17)
O4 0.035(3) 0.030(2) 0.025(2) -0.0002(18) -0.0091(18) 0.0008(19)
O5 0.030(2) 0.031(2) 0.0157(18) -0.0017(16) -0.0006(16) 0.0035(18)
O6 0.054(3) 0.052(3) 0.018(2) -0.004(2) 0.003(2) 0.024(2)
O7 0.025(2) 0.024(2) 0.0095(16) -0.0010(15) -0.0020(15) -0.0025(17)
O8 0.028(2) 0.026(2) 0.023(2) 0.0018(17) -0.0029(17) 0.0042(18)
O9 0.039(3) 0.028(2) 0.0152(18) -0.0042(16) 0.0041(17) -0.0084(19)
O10 0.030(2) 0.030(2) 0.0131(17) -0.0020(16) 0.0042(16) -0.0056(18)
O11 0.029(3) 0.069(3) 0.029(2) 0.005(2) 0.0074(19) -0.002(2)
O12 0.024(2) 0.039(2) 0.023(2) -0.0005(18) -0.0026(17) 0.0016(19)
O13 0.052(3) 0.040(3) 0.024(2) -0.0114(19) 0.004(2) 0.007(2)
O14 0.025(2) 0.027(2) 0.0122(17) 0.0002(15) -0.0031(15) -0.0001(17)
O15 0.033(3) 0.032(3) 0.047(3) 0.009(2) -0.004(2) -0.004(2)
O17 0.049(3) 0.053(3) 0.113(5) 0.010(3) 0.010(3) 0.000(3)
O18 0.047(4) 0.053(4) 0.139(6) -0.008(4) 0.024(4) -0.003(3)
S1 0.0284(8) 0.0246(8) 0.0129(6) 0.0010(6) -0.0013(6) -0.0044(6)
S2 0.0331(9) 0.0319(8) 0.0123(6) -0.0042(6) -0.0029(6) 0.0070(7)
S3 0.0254(8) 0.0245(8) 0.0118(6) -0.0012(5) 0.0007(5) -0.0026(6)
S4 0.0271(8) 0.0391(9) 0.0149(6) -0.0038(6) 0.0012(6) 0.0027(7)
Dy1 0.02328(15) 0.02590(16) 0.01252(12) 0.00127(10) 0.00038(10) -0.00008(12)
Dy2 0.02380(15) 0.02518(16) 0.01089(12) -0.00046(10) -0.00027(10) 0.00018(11)
N1 0.027(3) 0.034(3) 0.017(2) -0.002(2) 0.004(2) -0.001(2)
N2 0.026(3) 0.026(3) 0.024(2) 0.005(2) 0.006(2) 0.003(2)
N3 0.022(3) 0.028(3) 0.023(2) 0.001(2) 0.001(2) 0.002(2)
N4 0.033(3) 0.035(3) 0.021(2) 0.000(2) 0.006(2) -0.003(2)

loop_
_atom_type_symbol
_atom_type_description
_atom_type_scat_dispersion_real
_atom_type_scat_dispersion_imag
_atom_type_scat_source
C C 0.0033 0.0016 'International Tables Vol C Tables 4.2.6.8 and 6.1.1.4'
H H 0.0000 0.0000 'International Tables Vol C Tables 4.2.6.8 and 6.1.1.4'
Dy Dy -0.1892 4.4098 'International Tables Vol C Tables 4.2.6.8 and 6.1.1.4'
N N 0.0061 0.0033 'International Tables Vol C Tables 4.2.6.8 and 6.1.1.4'
O O 0.0106 0.0060 'International Tables Vol C Tables 4.2.6.8 and 6.1.1.4'
S S 0.1246 0.1234 'International Tables Vol C Tables 4.2.6.8 and 6.1.1.4'

loop_
_geom_angle_atom_site_label_1
_geom_angle_atom_site_label_2
_geom_angle_atom_site_label_3
_geom_angle
_geom_angle_site_symmetry_1
_geom_angle_site_symmetry_3
C2 C1 C10 121.8(5) . .
C2 C1 S1 122.4(4) . .
C10 C1 S1 115.8(4) . .
C1 C2 H2 120.0 . .
C1 C2 C3 120.0(5) . .
C3 C2 H2 120.0 . .
C2 C3 C4 121.5(5) . 4_666
C2 C3 C8 119.2(4) . .
C8 C3 C4 119.2(5) . 4_666
C3 C4 H4 120.3 4_565 .
C5 C4 C3 119.3(5) . 4_565
C5 C4 H4 120.3 . .
C4 C5 C6 121.8(5) . .
C4 C5 S2 120.4(4) . .
C6 C5 S2 117.7(4) . .
C5 C6 H6 120.3 . .
C7 C6 C5 119.5(5) 4_565 .
C7 C6 H6 120.3 4_565 .
C6 C7 H7 119.3 4_666 .
C6 C7 C8 121.4(5) 4_666 .
C8 C7 H7 119.3 . .
C7 C8 C3 118.6(4) . .
C7 C8 C9 121.8(5) . .
C9 C8 C3 119.6(5) . .
C8 C9 H9 120.1 . .
C10 C9 C8 119.7(5) . .
C10 C9 H9 120.1 . .
C9 C10 C1 119.0(4) . .
O7 C10 C1 118.2(4) . .
O7 C10 C9 122.8(5) . .
C12 C11 C20 118.6(4) . .
O14 C11 C12 123.1(5) . .
O14 C11 C20 118.3(4) . .
C11 C12 H12 119.6 . .
C11 C12 C13 120.9(5) . .
C13 C12 H12 119.6 . .
C14 C13 C12 121.8(5) 4_565 .
C18 C13 C12 119.1(5) . .
C18 C13 C14 118.9(5) . 4_565
C13 C14 H14 119.7 4_666 .
C15 C14 C13 120.7(5) . 4_666
C15 C14 H14 119.7 . .
C14 C15 H15 119.6 . .
C14 C15 C16 120.7(5) . .
C16 C15 H15 119.6 . .
C15 C16 S4 120.0(4) . .
C17 C16 C15 120.5(5) . .
C17 C16 S4 119.5(4) . .
C16 C17 H17 120.2 . .
C16 C17 C18 119.5(5) . 4_666
C18 C17 H17 120.2 4_666 .
C13 C18 C17 119.4(5) . 4_565
C13 C18 C19 119.4(5) . .
C19 C18 C17 121.2(5) . 4_565
C18 C19 H19 120.2 . .
C20 C19 C18 119.7(5) . .
C20 C19 H19 120.2 . .
C11 C20 S3 115.9(4) . .
C19 C20 C11 121.4(5) . .
C19 C20 S3 122.6(4) . .
C22 C21 H21 118.5 . .
N1 C21 H21 118.5 . .
N1 C21 C22 123.1(6) . .
C21 C22 H22 120.8 . .
C23 C22 C21 118.5(7) . .
C23 C22 H22 120.8 . .
C22 C23 H23 119.7 . .
C22 C23 C24 120.6(6) . .
C24 C23 H23 119.7 . .
C23 C24 C25 123.7(6) . .
C23 C24 C32 117.1(6) . .
C32 C24 C25 119.2(6) . .
C24 C25 H25 119.4 . .
C26 C25 C24 121.3(6) . .
C26 C25 H25 119.4 . .
C25 C26 H26 119.4 . .
C25 C26 C27 121.2(6) . .
C27 C26 H26 119.4 . .
C28 C27 C26 123.5(6) . .
C28 C27 C31 117.4(6) . .
C31 C27 C26 119.1(6) . .
C27 C28 H28 120.2 . .
C29 C28 C27 119.5(6) . .
C29 C28 H28 120.2 . .
C28 C29 H29 120.4 . .
C28 C29 C30 119.3(6) . .
C30 C29 H29 120.4 . .
C29 C30 H30 118.0 . .
N2 C30 C29 123.9(6) . .
N2 C30 H30 118.0 . .
C27 C31 C32 120.0(5) . .
N2 C31 C27 122.5(5) . .
N2 C31 C32 117.5(5) . .
C24 C32 C31 119.1(5) . .
N1 C32 C24 122.0(5) . .
N1 C32 C31 118.9(5) . .
C34 C33 H33 118.2 . .
N3 C33 H33 118.2 . .
N3 C33 C34 123.6(6) . .
C33 C34 H34 120.5 . .
C35 C34 C33 119.1(6) . .
C35 C34 H34 120.5 . .
C34 C35 H35 120.2 . .
C34 C35 C36 119.6(6) . .
C36 C35 H35 120.2 . .
C35 C36 C37 122.9(6) . .
C35 C36 C44 118.0(5) . .
C44 C36 C37 119.1(6) . .
C36 C37 H37 119.4 . .
C38 C37 C36 121.1(6) . .
C38 C37 H37 119.4 . .
C37 C38 H38 119.3 . .
C37 C38 C39 121.5(6) . .
C39 C38 H38 119.3 . .
C40 C39 C38 123.8(6) . .
C40 C39 C43 117.3(6) . .
C43 C39 C38 118.8(6) . .
C39 C40 H40 119.6 . .
C41 C40 C39 120.8(6) . .
C41 C40 H40 119.6 . .
C40 C41 H41 120.7 . .
C40 C41 C42 118.6(6) . .
C42 C41 H41 120.7 . .
C41 C42 H42 118.4 . .
N4 C42 C41 123.2(6) . .
N4 C42 H42 118.4 . .
C39 C43 C44 119.5(5) . .
N4 C43 C39 121.9(6) . .
N4 C43 C44 118.5(5) . .
C36 C44 C43 119.9(5) . .
N3 C44 C36 122.8(5) . .
N3 C44 C43 117.2(5) . .
S1 O1 Dy1 128.8(2) . .
S1 O3 Dy2 125.3(2) . .
S2 O4 Dy2 99.1(2) . .
S2 O5 Dy2 96.73(19) . .
C10 O7 Dy1 123.1(3) . .
C10 O7 Dy2 116.9(3) . .
Dy1 O7 Dy2 106.75(13) . .
S3 O8 Dy1 128.9(2) . .
S3 O10 Dy2 125.3(2) . .
S4 O12 Dy1 143.6(2) . .
C11 O14 Dy1 116.4(3) . .
C11 O14 Dy2 125.8(3) . .
Dy2 O14 Dy1 105.67(13) . .
H15A O15 H15B 109.5 . .
Dy1 O15 H15A 109.2 . .
Dy1 O15 H15B 108.9 . .
H17A O17 H17B 109.5 . .
H18A O18 H18B 126(10) . .
O1 S1 C1 104.6(2) . .
O2 S1 C1 109.1(2) . .
O2 S1 O1 112.8(2) . .
O2 S1 O3 113.6(2) . .
O3 S1 C1 105.8(2) . .
O3 S1 O1 110.2(2) . .
C5 S2 Dy2 114.55(19) . .
O4 S2 C5 106.7(3) . .
O4 S2 Dy2 51.94(15) . .
O5 S2 C5 107.2(2) . .
O5 S2 O4 105.9(2) . .
O5 S2 Dy2 54.19(16) . .
O6 S2 C5 108.1(2) . .
O6 S2 O4 113.8(3) . .
O6 S2 O5 114.7(3) . .
O6 S2 Dy2 137.33(17) . .
O8 S3 C20 105.8(2) . .
O8 S3 O10 109.9(2) . .
O9 S3 C20 108.5(2) . .
O9 S3 O8 114.6(2) . .
O9 S3 O10 112.9(2) . .
O10 S3 C20 104.2(2) . .
O11 S4 C16 107.5(3) . .
O11 S4 O12 110.1(3) . .
O11 S4 O13 114.2(3) . .
O12 S4 C16 106.2(2) . .
O13 S4 C16 106.4(3) . .
O13 S4 O12 112.0(2) . .
O1 Dy1 O8 143.05(13) . .
O1 Dy1 Dy2 74.48(9) . .
O1 Dy1 N3 77.66(13) . .
O1 Dy1 N4 140.39(14) . .
O7 Dy1 O1 72.60(12) . .
O7 Dy1 O8 75.80(12) . .
O7 Dy1 O12 118.11(12) . .
O7 Dy1 O14 73.33(12) . .
O7 Dy1 O15 82.10(14) . .
O7 Dy1 Dy2 36.81(9) . .
O7 Dy1 N3 139.73(14) . .
O7 Dy1 N4 146.02(14) . .
O8 Dy1 Dy2 68.76(9) . .
O8 Dy1 N3 117.72(13) . .
O8 Dy1 N4 70.53(14) . .
O12 Dy1 O1 74.02(13) . .
O12 Dy1 O8 139.59(13) . .
O12 Dy1 O14 146.38(13) . .
O12 Dy1 O15 74.41(14) . .
O12 Dy1 Dy2 145.40(9) . .
O12 Dy1 N3 77.55(14) . .
O12 Dy1 N4 86.22(14) . .
O14 Dy1 O1 80.74(12) . .
O14 Dy1 O8 72.18(12) . .
O14 Dy1 Dy2 36.55(8) . .
O14 Dy1 N3 75.62(14) . .
O14 Dy1 N4 100.01(14) . .
O15 Dy1 O1 122.66(13) . .
O15 Dy1 O8 70.22(13) . .
O15 Dy1 O14 138.99(14) . .
O15 Dy1 Dy2 112.07(11) . .
O15 Dy1 N3 137.66(15) . .
O15 Dy1 N4 82.44(15) . .
N3 Dy1 Dy2 109.09(10) . .
N4 Dy1 Dy2 127.80(11) . .
N4 Dy1 N3 64.54(15) . .
O3 Dy2 O4 74.52(12) . .
O3 Dy2 O5 128.97(12) . .
O3 Dy2 O10 147.66(12) . .
O3 Dy2 S2 102.48(9) . .
O3 Dy2 Dy1 72.69(9) . .
O3 Dy2 N1 72.09(14) . .
O3 Dy2 N2 123.30(13) . .
O4 Dy2 O5 57.95(13) . .
O4 Dy2 S2 28.97(10) . .
O4 Dy2 Dy1 120.42(10) . .
O4 Dy2 N1 84.17(14) . .
O4 Dy2 N2 132.56(14) . .
O5 Dy2 S2 29.09(9) . .
O5 Dy2 Dy1 146.60(8) . .
O5 Dy2 N1 84.88(13) . .
O5 Dy2 N2 82.87(14) . .
O7 Dy2 O3 76.34(12) . .
O7 Dy2 O4 148.24(13) . .
O7 Dy2 O5 153.61(12) . .
O7 Dy2 O10 88.95(12) . .
O7 Dy2 S2 174.89(9) . .
O7 Dy2 Dy1 36.43(8) . .
O7 Dy2 N1 98.70(13) . .
O7 Dy2 N2 75.17(14) . .
O10 Dy2 O4 109.42(12) . .
O10 Dy2 O5 72.33(12) . .
O10 Dy2 S2 89.62(9) . .
O10 Dy2 Dy1 78.38(9) . .
O10 Dy2 N1 139.45(14) . .
O10 Dy2 N2 78.72(13) . .
O14 Dy2 O3 74.36(12) . .
O14 Dy2 O4 85.98(13) . .
O14 Dy2 O5 116.23(12) . .
O14 Dy2 O7 74.18(12) . .
O14 Dy2 O10 73.96(12) . .
O14 Dy2 S2 100.71(9) . .
O14 Dy2 Dy1 37.78(9) . .
O14 Dy2 N1 146.43(14) . .
O14 Dy2 N2 138.87(14) . .
S2 Dy2 Dy1 138.46(3) . .
N1 Dy2 S2 85.56(11) . .
N1 Dy2 Dy1 128.41(11) . .
N1 Dy2 N2 65.24(15) . .
N2 Dy2 S2 109.34(11) . .
N2 Dy2 Dy1 107.02(10) . .
C21 N1 C32 118.7(5) . .
C21 N1 Dy2 122.8(4) . .
C32 N1 Dy2 116.8(4) . .
C30 N2 C31 117.4(5) . .
C30 N2 Dy2 124.2(4) . .
C31 N2 Dy2 116.7(4) . .
C33 N3 C44 116.8(5) . .
C33 N3 Dy1 123.8(4) . .
C44 N3 Dy1 118.4(4) . .
C42 N4 C43 118.0(5) . .
C42 N4 Dy1 122.2(4) . .
C43 N4 Dy1 118.7(4) . .

loop_
_geom_bond_atom_site_label_1
_geom_bond_atom_site_label_2
_geom_bond_distance
_geom_bond_site_symmetry_2
C1 C2 1.354(7) .
C1 C10 1.429(7) .
C1 S1 1.759(5) .
C2 H2 0.9300 .
C2 C3 1.398(7) .
C3 C4 1.433(7) 4_666
C3 C8 1.424(7) .
C4 C3 1.433(7) 4_565
C4 H4 0.9300 .
C4 C5 1.356(7) .
C5 C6 1.410(8) .
C5 S2 1.768(5) .
C6 H6 0.9300 .
C6 C7 1.365(7) 4_565
C7 C6 1.365(7) 4_666
C7 H7 0.9300 .
C7 C8 1.409(7) .
C8 C9 1.423(7) .
C9 H9 0.9300 .
C9 C10 1.372(7) .
C10 O7 1.369(5) .
C11 C12 1.366(7) .
C11 C20 1.424(7) .
C11 O14 1.351(6) .
C12 H12 0.9300 .
C12 C13 1.422(7) .
C13 C14 1.409(8) 4_565
C13 C18 1.408(8) .
C14 C13 1.409(8) 4_666
C14 H14 0.9300 .
C14 C15 1.363(7) .
C15 H15 0.9300 .
C15 C16 1.392(8) .
C16 C17 1.377(8) .
C16 S4 1.762(5) .
C17 H17 0.9300 .
C17 C18 1.423(7) 4_666
C18 C17 1.423(7) 4_565
C18 C19 1.419(7) .
C19 H19 0.9300 .
C19 C20 1.364(7) .
C20 S3 1.762(5) .
C21 H21 0.9300 .
C21 C22 1.402(8) .
C21 N1 1.322(7) .
C22 H22 0.9300 .
C22 C23 1.362(10) .
C23 H23 0.9300 .
C23 C24 1.391(10) .
C24 C25 1.429(9) .
C24 C32 1.425(7) .
C25 H25 0.9300 .
C25 C26 1.346(10) .
C26 H26 0.9300 .
C26 C27 1.431(9) .
C27 C28 1.402(9) .
C27 C31 1.415(8) .
C28 H28 0.9300 .
C28 C29 1.364(9) .
C29 H29 0.9300 .
C29 C30 1.392(8) .
C30 H30 0.9300 .
C30 N2 1.321(7) .
C31 C32 1.429(8) .
C31 N2 1.368(6) .
C32 N1 1.350(7) .
C33 H33 0.9300 .
C33 C34 1.405(8) .
C33 N3 1.328(7) .
C34 H34 0.9300 .
C34 C35 1.365(8) .
C35 H35 0.9300 .
C35 C36 1.397(9) .
C36 C37 1.446(8) .
C36 C44 1.399(8) .
C37 H37 0.9300 .
C37 C38 1.326(9) .
C38 H38 0.9300 .
C38 C39 1.436(9) .
C39 C40 1.400(9) .
C39 C43 1.416(8) .
C40 H40 0.9300 .
C40 C41 1.352(9) .
C41 H41 0.9300 .
C41 C42 1.399(8) .
C42 H42 0.9300 .
C42 N4 1.339(7) .
C43 C44 1.427(8) .
C43 N4 1.360(7) .
C44 N3 1.379(7) .
O1 S1 1.481(4) .
O1 Dy1 2.391(4) .
O2 S1 1.428(4) .
O3 S1 1.470(4) .
O3 Dy2 2.375(4) .
O4 S2 1.480(4) .
O4 Dy2 2.406(4) .
O5 S2 1.477(4) .
O5 Dy2 2.464(4) .
O6 S2 1.427(4) .
O7 Dy1 2.320(3) .
O7 Dy2 2.341(4) .
O8 S3 1.458(4) .
O8 Dy1 2.439(4) .
O9 S3 1.429(4) .
O10 S3 1.485(4) .
O10 Dy2 2.384(3) .
O11 S4 1.442(4) .
O12 S4 1.472(4) .
O12 Dy1 2.324(4) .
O13 S4 1.454(4) .
O14 Dy1 2.380(4) .
O14 Dy2 2.314(4) .
O15 H15A 0.8496 .
O15 H15B 0.8503 .
O15 Dy1 2.348(4) .
O16 O0AA 0.75(3) .
O17 H17A 0.8498 .
O17 H17B 0.8494 .
O18 H18A 0.81(10) .
O18 H18B 0.77(10) .
S2 Dy2 3.0180(15) .
Dy1 Dy2 3.7411(4) .
Dy1 N3 2.539(5) .
Dy1 N4 2.532(4) .
Dy2 N1 2.517(4) .
Dy2 N2 2.518(4) .

loop_
_geom_torsion_atom_site_label_1
_geom_torsion_atom_site_label_2
_geom_torsion_atom_site_label_3
_geom_torsion_atom_site_label_4
_geom_torsion
_geom_torsion_site_symmetry_1
_geom_torsion_site_symmetry_4
C1 C2 C3 C4 -177.7(5) . 4_666
C1 C2 C3 C8 4.6(8) . .
C1 C10 O7 Dy1 75.3(5) . .
C1 C10 O7 Dy2 -60.4(5) . .
C2 C1 C10 C9 -8.4(8) . .
C2 C1 C10 O7 168.9(5) . .
C2 C1 S1 O1 129.3(5) . .
C2 C1 S1 O2 8.3(6) . .
C2 C1 S1 O3 -114.3(5) . .
C2 C3 C8 C7 174.9(5) . .
C2 C3 C8 C9 -7.3(8) . .
C3 C4 C5 C6 -1.0(9) 4_565 .
C3 C4 C5 S2 -178.8(4) 4_565 .
C3 C8 C9 C10 2.1(8) . .
C4 C3 C8 C7 -2.8(8) 4_666 .
C4 C3 C8 C9 175.0(5) 4_666 .
C4 C5 C6 C7 2.6(10) . 4_565
C4 C5 S2 O4 106.7(5) . .
C4 C5 S2 O5 -6.3(6) . .
C4 C5 S2 O6 -130.4(5) . .
C4 C5 S2 Dy2 51.5(5) . .
C6 C5 S2 O4 -71.1(5) . .
C6 C5 S2 O5 175.8(5) . .
C6 C5 S2 O6 51.7(6) . .
C6 C5 S2 Dy2 -126.3(4) . .
C6 C7 C8 C3 1.2(9) 4_666 .
C6 C7 C8 C9 -176.6(6) 4_666 .
C7 C8 C9 C10 179.9(6) . .
C8 C9 C10 C1 5.5(8) . .
C8 C9 C10 O7 -171.6(5) . .
C9 C10 O7 Dy1 -107.5(5) . .
C9 C10 O7 Dy2 116.8(5) . .
C10 C1 C2 C3 3.2(8) . .
C10 C1 S1 O1 -48.6(5) . .
C10 C1 S1 O2 -169.6(4) . .
C10 C1 S1 O3 67.8(5) . .
C11 C12 C13 C14 -172.1(6) . 4_565
C11 C12 C13 C18 3.0(8) . .
C11 C20 S3 O8 -61.4(5) . .
C11 C20 S3 O9 175.0(4) . .
C11 C20 S3 O10 54.5(5) . .
C12 C11 C20 C19 9.6(8) . .
C12 C11 C20 S3 -173.1(4) . .
C12 C11 O14 Dy1 -111.5(5) . .
C12 C11 O14 Dy2 111.6(5) . .
C12 C13 C18 C17 -174.0(5) . 4_565
C12 C13 C18 C19 5.0(8) . .
C13 C14 C15 C16 -2.2(10) 4_666 .
C13 C18 C19 C20 -5.5(8) . .
C14 C13 C18 C17 1.2(8) 4_565 4_565
C14 C13 C18 C19 -179.8(5) 4_565 .
C14 C15 C16 C17 -2.4(9) . .
C14 C15 C16 S4 174.7(5) . .
C15 C16 C17 C18 5.0(9) . 4_666
C15 C16 S4 O11 -101.5(5) . .
C15 C16 S4 O12 140.6(5) . .
C15 C16 S4 O13 21.1(6) . .
C17 C16 S4 O11 75.6(5) . .
C17 C16 S4 O12 -42.3(5) . .
C17 C16 S4 O13 -161.8(5) . .
C17 C18 C19 C20 173.5(5) 4_565 .
C18 C19 C20 C11 -1.8(8) . .
C18 C19 C20 S3 -178.8(4) . .
C19 C20 S3 O8 115.8(5) . .
C19 C20 S3 O9 -7.7(6) . .
C19 C20 S3 O10 -128.3(5) . .
C20 C11 C12 C13 -10.1(8) . .
C20 C11 O14 Dy1 67.9(5) . .
C20 C11 O14 Dy2 -69.0(6) . .
C21 C22 C23 C24 -2.9(11) . .
C22 C21 N1 C32 -1.1(10) . .
C22 C21 N1 Dy2 -165.5(5) . .
C22 C23 C24 C25 179.2(7) . .
C22 C23 C24 C32 1.4(11) . .
C23 C24 C25 C26 178.9(7) . .
C23 C24 C32 C31 -178.4(6) . .
C23 C24 C32 N1 0.4(9) . .
C24 C25 C26 C27 0.1(11) . .
C24 C32 N1 C21 -0.5(9) . .
C24 C32 N1 Dy2 164.9(4) . .
C25 C24 C32 C31 3.7(9) . .
C25 C24 C32 N1 -177.6(6) . .
C25 C26 C27 C28 -176.4(7) . .
C25 C26 C27 C31 2.7(10) . .
C26 C27 C28 C29 179.2(6) . .
C26 C27 C31 C32 -2.2(9) . .
C26 C27 C31 N2 179.4(6) . .
C27 C28 C29 C30 0.4(11) . .
C27 C31 C32 C24 -0.9(9) . .
C27 C31 C32 N1 -179.7(5) . .
C27 C31 N2 C30 2.2(8) . .
C27 C31 N2 Dy2 -163.3(4) . .
C28 C27 C31 C32 176.9(6) . .
C28 C27 C31 N2 -1.5(9) . .
C28 C29 C30 N2 0.3(11) . .
C29 C30 N2 C31 -1.6(9) . .
C29 C30 N2 Dy2 162.8(5) . .
C31 C27 C28 C29 0.2(10) . .
C31 C32 N1 C21 178.2(6) . .
C31 C32 N1 Dy2 -16.4(7) . .
C32 C24 C25 C26 -3.3(10) . .
C32 C31 N2 C30 -176.3(5) . .
C32 C31 N2 Dy2 18.2(6) . .
C33 C34 C35 C36 -1.1(10) . .
C34 C33 N3 C44 2.8(9) . .
C34 C33 N3 Dy1 -165.2(5) . .
C34 C35 C36 C37 -178.7(6) . .
C34 C35 C36 C44 0.3(9) . .
C35 C36 C37 C38 179.0(6) . .
C35 C36 C44 C43 -179.7(5) . .
C35 C36 C44 N3 2.1(9) . .
C36 C37 C38 C39 0.2(10) . .
C36 C44 N3 C33 -3.6(8) . .
C36 C44 N3 Dy1 165.1(4) . .
C37 C36 C44 C43 -0.6(9) . .
C37 C36 C44 N3 -178.8(5) . .
C37 C38 C39 C40 -179.1(7) . .
C37 C38 C39 C43 0.3(10) . .
C38 C39 C40 C41 -179.6(7) . .
C38 C39 C43 C44 -1.0(9) . .
C38 C39 C43 N4 178.0(6) . .
C39 C40 C41 C42 0.8(11) . .
C39 C43 C44 C36 1.1(9) . .
C39 C43 C44 N3 179.4(5) . .
C39 C43 N4 C42 2.2(9) . .
C39 C43 N4 Dy1 -166.3(4) . .
C40 C39 C43 C44 178.5(6) . .
C40 C39 C43 N4 -2.5(9) . .
C40 C41 C42 N4 -1.2(11) . .
C41 C42 N4 C43 -0.3(10) . .
C41 C42 N4 Dy1 167.8(5) . .
C43 C39 C40 C41 0.9(11) . .
C43 C44 N3 C33 178.1(5) . .
C43 C44 N3 Dy1 -13.2(7) . .
C44 C36 C37 C38 0.0(10) . .
C44 C43 N4 C42 -178.8(6) . .
C44 C43 N4 Dy1 12.7(7) . .
O14 C11 C12 C13 169.3(5) . .
O14 C11 C20 C19 -169.8(5) . .
O14 C11 C20 S3 7.5(7) . .
S1 C1 C2 C3 -174.6(4) . .
S1 C1 C10 C9 169.5(4) . .
S1 C1 C10 O7 -13.2(7) . .
S2 C5 C6 C7 -179.5(5) . 4_565
S4 C16 C17 C18 -172.1(4) . 4_666
Dy1 O1 S1 C1 61.7(3) . .
Dy1 O1 S1 O2 -179.8(2) . .
Dy1 O1 S1 O3 -51.6(3) . .
Dy1 O8 S3 C20 40.5(3) . .
Dy1 O8 S3 O9 160.1(2) . .
Dy1 O8 S3 O10 -71.5(3) . .
Dy1 O12 S4 C16 -77.1(4) . .
Dy1 O12 S4 O11 166.8(3) . .
Dy1 O12 S4 O13 38.6(4) . .
Dy2 O3 S1 C1 -44.4(3) . .
Dy2 O3 S1 O1 68.1(3) . .
Dy2 O3 S1 O2 -164.2(2) . .
Dy2 O4 S2 C5 -108.4(2) . .
Dy2 O4 S2 O5 5.5(2) . .
Dy2 O4 S2 O6 132.4(2) . .
Dy2 O5 S2 C5 108.3(2) . .
Dy2 O5 S2 O4 -5.4(2) . .
Dy2 O5 S2 O6 -131.8(2) . .
Dy2 O10 S3 C20 -65.7(3) . .
Dy2 O10 S3 O8 47.3(3) . .
Dy2 O10 S3 O9 176.7(2) . .
N1 C21 C22 C23 2.8(11) . .
N2 C31 C32 C24 177.6(5) . .
N2 C31 C32 N1 -1.2(8) . .
N3 C33 C34 C35 -0.5(10) . .
N4 C43 C44 C36 -177.9(5) . .
N4 C43 C44 N3 0.4(8) . .
